data_9002229
loop_
_publ_author_name
'Guggenheim, S.'
'Zhan, W.'

_publ_section_title
;
 Crystal structures of two partially dehydrated chlorites: The "modified"
 chlorite structure
;
_journal_name_full 'American Mineralogist'
_journal_page_first 1415
_journal_page_last 1421
_journal_volume 84
_journal_year 1999
_chemical_compound_source 'chromian clinochlore-IIb-4'
_chemical_formula_sum 'Al0.99 H2 I12 Mg2.97 O12 Si3.04'
_chemical_name_mineral Clinochlore
_space_group_IT_number 2
_space_group_name_Hall '-C 1'
_space_group_name_H-M_alt 'C -1'
_symmetry_space_group_name_Hall '-C 1'
_symmetry_space_group_name_H-M 'C -1'
_cell_angle_alpha 89.86
_cell_angle_beta 97.15
_cell_angle_gamma 89.98
_cell_formula_units_Z 2
_cell_length_a 5.368
_cell_length_b 9.297
_cell_length_c 14.215
_cell_volume 703.899
_database_code_amcsd 0002313
_exptl_crystal_density_diffrn 8.970
_cod_original_sg_symbol_Hall '-P 1 (1/2*x+1/2*y,1/2*x-1/2*y,-z)'
_cod_original_formula_sum 'Mg2.97 Al.99 Si3.04 O12 I12 H2'
_cod_database_code 9002229

loop_
_space_group_symop_operation_xyz
x,y,z
1/2+x,1/2+y,z
-x,-y,-z
1/2-x,1/2-y,-z

loop_
_atom_site_aniso_label
_atom_site_aniso_U_11
_atom_site_aniso_U_22
_atom_site_aniso_U_33
_atom_site_aniso_U_12
_atom_site_aniso_U_13
_atom_site_aniso_U_23
Mg1 0.00400 0.00800 0.08400 -0.00290 0.01000 0.00100
Al1_1 0.00400 0.00800 0.08400 -0.00290 0.01000 0.00100
Mg2 0.00590 0.00970 0.08600 -0.00230 0.01000 -0.00030
Al2_1 0.00590 0.00970 0.08600 -0.00230 0.01000 -0.00030
Si1 0.01190 0.01610 0.08100 -0.00240 0.00900 0.00100
Al1_2 0.01190 0.01610 0.08100 -0.00240 0.00900 0.00100
Si2 0.01190 0.01750 0.07700 -0.00160 0.01000 0.00100
Al2_2 0.01190 0.01750 0.07700 -0.00160 0.01000 0.00100
O1 0.00900 0.01300 0.68400 -0.00300 0.01000 0.00000
O2 0.01100 0.01400 0.08800 -0.00200 0.00800 -0.00200
O3 0.04400 0.02700 0.11800 -0.00300 0.00200 0.00300
O4 0.02500 0.04800 0.11200 0.00800 0.02000 0.01200
O5 0.02300 0.04800 0.09700 -0.02200 0.02000 -0.00900
O-H6 0.01200 0.01500 0.09900 -0.00200 0.01100 0.00000
I1 0.07200 0.08500 0.10500 0.00100 0.01700 0.00400
I2 0.07500 0.06700 0.09800 0.00300 0.01300 0.00000
I3 0.07200 0.07600 0.13500 -0.00700 0.02200 -0.00600
I4 0.02500 0.03000 0.13200 -0.00400 0.01500 -0.00200
I5 0.02200 0.02900 0.19300 0.00200 0.01400 0.00400
I6 0.02600 0.02600 0.20700 -0.00200 0.03500 -0.01100

loop_
_atom_site_label
_atom_site_fract_x
_atom_site_fract_y
_atom_site_fract_z
_atom_site_occupancy
_atom_site_type_symbol
_atom_site_attached_hydrogens
Mg1 0.00000 0.00000 0.00000 0.99000 Mg 0
Al1_1 0.00000 0.00000 0.00000 0.01000 Al 0
Mg2 0.00050 0.33360 -0.00020 0.99000 Mg 0
Al2_1 0.00050 0.33360 -0.00020 0.01000 Al 0
Si1 0.22970 0.16620 0.19330 0.76000 Si 0
Al1_2 0.22970 0.16620 0.19330 0.24000 Al 0
Si2 0.23110 0.49890 0.19340 0.76000 Si 0
Al2_2 0.23110 0.49890 0.19340 0.24000 Al 0
O1 0.19200 0.16620 0.07670 1.00000 O 0
O2 0.69240 -0.00050 0.07750 1.00000 O 0
O3 0.20800 0.33210 0.23480 1.00000 O 0
O4 0.51300 0.10100 0.23440 1.00000 O 0
O5 0.01300 0.06520 0.23380 1.00000 O 0
O-H6 0.69190 0.33260 0.07540 1.00000 O 1
I1 0.18600 0.33300 0.57500 1.00000 ? 0
I2 0.19400 -0.00500 0.57400 1.00000 ? 0
I3 0.19800 0.66600 0.59700 1.00000 ? 0
I4 0.12900 0.66600 0.38740 1.00000 ? 0
I5 0.13800 0.33380 0.41000 1.00000 ? 0
I6 0.13800 0.00180 0.41100 1.00000 ? 0

loop_
_cod_changelog_entry_id
_cod_changelog_entry_author
_cod_changelog_entry_date
_cod_changelog_entry_text
1
;cod-tools version 3.8.0
Id: cif_guess_AMCSD_atom_types 9574 2023-05-10 09:00:05Z saulius
;
2023-05-10T18:47:53+03:00
;Derived atom types and hydrogen counts
from atom names that follow the AMCSD naming convention
(Wat == water, O-H == hydroxyl).
;
2
;cod-tools version 3.10.1
Id: cif_fix_AMCSD_aniso_labels 10200 2024-08-01 14:09:44Z saulius
;
2024-08-02T12:20:10+03:00
;Changed the following '_atom_site_aniso_label' values:
'OH6' -> 'O-H6'
;
3
;cod-tools version 3.10.1
Id: cif_fix_AMCSD_atom_labels 10224 2024-08-07 11:09:31Z saulius
;
2024-08-07T19:38:45+03:00
;Changed the following '_atom_site_label' values:
the first duplicated label 'Al1'  converted to 'Al1_1'
duplicated label 'Al1' at index 5 converted to 'Al1_2'
the first duplicated label 'Al2'  converted to 'Al2_1'
duplicated label 'Al2' at index 7 converted to 'Al2_2'
;

loop_
_cod_entry_issue_id
_cod_entry_issue_origin
_cod_entry_issue_severity
_cod_entry_issue_description
_cod_entry_issue_author
_cod_entry_issue_date
1 upstream note 'Note: The sites labeled I are of undetermined occupancies.' AMCSD 2021-12-26

loop_
_cod_related_entry_id
_cod_related_entry_database
_cod_related_entry_code
_cod_related_entry_description
1 AMCSD 0002313 .
2 Wikidata Q421357 clinochlore
